data_4341026
loop_
_publ_author_name
'Gong, Yun-Nan'
'Huang, Yong-Liang'
'Jiang, Long'
'Lu, Tong-Bu'

_publ_section_title
;
 A luminescent microporous metal-organic framework with highly selective
 CO&#x2082; adsorption and sensing of nitro explosives.
;
_journal_issue 18
_journal_name_full 'Inorganic chemistry'
_journal_page_first 9457
_journal_page_last 9459
_journal_paper_doi 10.1021/ic501413r
_journal_volume 53
_journal_year 2014
_chemical_formula_sum 'C28 H12 In1.11 N0 O8'
_chemical_formula_weight 603.95
_chemical_name_systematic
; 
 ? 
;
_space_group_IT_number 167
_symmetry_cell_setting hexagonal
_symmetry_space_group_name_Hall '-R 3 2"c'
_symmetry_space_group_name_H-M 'R -3 c :H'
_atom_sites_solution_hydrogens geom
_atom_sites_solution_primary direct
_atom_sites_solution_secondary difmap
_audit_creation_method SHELXL-97
_cell_angle_alpha 90.00
_cell_angle_beta 90.00
_cell_angle_gamma 120.00
_cell_formula_units_Z 36
_cell_length_a 40.1909(7)
_cell_length_b 40.1909(7)
_cell_length_c 25.0798(5)
_cell_measurement_reflns_used 6855
_cell_measurement_temperature 150(2)
_cell_measurement_theta_max 65.3374
_cell_measurement_theta_min 3.0882
_cell_volume 35084.1(11)
_computing_cell_refinement
;
CrysAlisPro, Agilent Technologies,
Version 1.171.36.20 (release 27-06-2012 CrysAlis171 .NET)
(compiled Jul 11 2012,15:38:31)
;
_computing_data_collection
;
CrysAlisPro, Agilent Technologies,
Version 1.171.36.20 (release 27-06-2012 CrysAlis171 .NET)
(compiled Jul 11 2012,15:38:31)
;
_computing_data_reduction
;
CrysAlisPro, Agilent Technologies,
Version 1.171.36.20 (release 27-06-2012 CrysAlis171 .NET)
(compiled Jul 11 2012,15:38:31)
;
_computing_structure_refinement 'SHELXL-97 (Sheldrick, 1997)'
_computing_structure_solution 'SHELXS-97 (Sheldrick, 1990)'
_diffrn_ambient_temperature 150(2)
_diffrn_detector_area_resol_mean 10.5058
_diffrn_measured_fraction_theta_full 0.985
_diffrn_measured_fraction_theta_max 0.985
_diffrn_measurement_device_type 'Xcalibur, Atlas, Gemini ultra'
_diffrn_measurement_method 'Omega scans'
_diffrn_radiation_monochromator graphite
_diffrn_radiation_source 'fine-focus sealed tube'
_diffrn_radiation_type CuK\a
_diffrn_radiation_wavelength 1.54178
_diffrn_reflns_av_R_equivalents 0.0557
_diffrn_reflns_av_sigmaI/netI 0.0415
_diffrn_reflns_limit_h_max 36
_diffrn_reflns_limit_h_min -29
_diffrn_reflns_limit_k_max 44
_diffrn_reflns_limit_k_min -45
_diffrn_reflns_limit_l_max 14
_diffrn_reflns_limit_l_min -28
_diffrn_reflns_number 24185
_diffrn_reflns_theta_full 62.99
_diffrn_reflns_theta_max 62.99
_diffrn_reflns_theta_min 3.75
_diffrn_standards_number 26358
_exptl_absorpt_coefficient_mu 5.639
_exptl_absorpt_correction_T_max 0.3984
_exptl_absorpt_correction_T_min 0.2655
_exptl_absorpt_correction_type multi-scan
_exptl_absorpt_process_details sadabs
_exptl_crystal_colour colorless
_exptl_crystal_density_diffrn 1.029
_exptl_crystal_density_method 'not measured'
_exptl_crystal_description block
_exptl_crystal_F_000 10744
_exptl_crystal_size_max 0.32
_exptl_crystal_size_mid 0.26
_exptl_crystal_size_min 0.20
_platon_squeeze_details
;
;
_refine_diff_density_max 1.283
_refine_diff_density_min -0.817
_refine_diff_density_rms 0.153
_refine_ls_extinction_method none
_refine_ls_goodness_of_fit_ref 1.066
_refine_ls_hydrogen_treatment mixed
_refine_ls_matrix_type full
_refine_ls_number_parameters 370
_refine_ls_number_reflns 6226
_refine_ls_number_restraints 183
_refine_ls_restrained_S_all 1.139
_refine_ls_R_factor_all 0.1175
_refine_ls_R_factor_gt 0.0966
_refine_ls_shift/su_max 0.014
_refine_ls_shift/su_mean 0.000
_refine_ls_structure_factor_coef Fsqd
_refine_ls_weighting_details 'calc w=1/[\s^2^(Fo^2^)+(0.2000P)^2^+0.0000P] where P=(Fo^2^+2Fc^2^)/3'
_refine_ls_weighting_scheme calc
_refine_ls_wR_factor_gt 0.2786
_refine_ls_wR_factor_ref 0.2968
_reflns_number_gt 4033
_reflns_number_total 6226
_reflns_threshold_expression >2sigma(I)
_cod_data_source_file ic501413r_si_002.cif
_cod_data_source_block 1
_cod_depositor_comments 'Adding full bibliography for 4341026.cif.'
_cod_original_sg_symbol_H-M 'R -3c'
_cod_database_code 4341026

loop_
_symmetry_equiv_pos_as_xyz
'x, y, z'
'-y, x-y, z'
'-x+y, -x, z'
'y, x, -z+1/2'
'x-y, -y, -z+1/2'
'-x, -x+y, -z+1/2'
'x+2/3, y+1/3, z+1/3'
'-y+2/3, x-y+1/3, z+1/3'
'-x+y+2/3, -x+1/3, z+1/3'
'y+2/3, x+1/3, -z+5/6'
'x-y+2/3, -y+1/3, -z+5/6'
'-x+2/3, -x+y+1/3, -z+5/6'
'x+1/3, y+2/3, z+2/3'
'-y+1/3, x-y+2/3, z+2/3'
'-x+y+1/3, -x+2/3, z+2/3'
'y+1/3, x+2/3, -z+7/6'
'x-y+1/3, -y+2/3, -z+7/6'
'-x+1/3, -x+y+2/3, -z+7/6'
'-x, -y, -z'
'y, -x+y, -z'
'x-y, x, -z'
'-y, -x, z-1/2'
'-x+y, y, z-1/2'
'x, x-y, z-1/2'
'-x+2/3, -y+1/3, -z+1/3'
'y+2/3, -x+y+1/3, -z+1/3'
'x-y+2/3, x+1/3, -z+1/3'
'-y+2/3, -x+1/3, z-1/6'
'-x+y+2/3, y+1/3, z-1/6'
'x+2/3, x-y+1/3, z-1/6'
'-x+1/3, -y+2/3, -z+2/3'
'y+1/3, -x+y+2/3, -z+2/3'
'x-y+1/3, x+2/3, -z+2/3'
'-y+1/3, -x+2/3, z+1/6'
'-x+y+1/3, y+2/3, z+1/6'
'x+1/3, x-y+2/3, z+1/6'

loop_
_atom_site_label
_atom_site_type_symbol
_atom_site_fract_x
_atom_site_fract_y
_atom_site_fract_z
_atom_site_U_iso_or_equiv
_atom_site_adp_type
_atom_site_occupancy
_atom_site_symmetry_multiplicity
_atom_site_calc_flag
_atom_site_refinement_flags
_atom_site_disorder_assembly
_atom_site_disorder_group
C1 C 0.5447(2) 0.8942(2) 1.0405(4) 0.1101(7) Uani 1 1 d DU A .
C2 C 0.5452(3) 0.9333(2) 1.0368(3) 0.109(2) Uani 1 1 d DU . .
C3 C 0.5368(3) 0.9449(3) 1.0798(3) 0.1147(18) Uani 1 1 d U . .
H3 H 0.5296 0.9298 1.1113 0.138 Uiso 1 1 calc R . .
C4 C 0.5386(3) 0.9815(3) 1.0783(4) 0.128(3) Uani 1 1 d U . .
H4 H 0.5349 0.9920 1.1102 0.153 Uiso 1 1 calc R . .
C5 C 0.5460(2) 1.0025(3) 1.0288(3) 0.1052(14) Uani 1 1 d U . .
C6 C 0.5535(2) 0.9878(3) 0.9880(3) 0.1032(16) Uani 1 1 d U . .
C7 C 0.5536(3) 0.9505(3) 0.9894(3) 0.109(2) Uani 1 1 d U . .
H7 H 0.5593 0.9401 0.9590 0.131 Uiso 1 1 calc R . .
C8 C 0.5618(2) 1.0066(2) 0.9346(3) 0.0889(18) Uani 1 1 d U . .
C9 C 0.5653(3) 0.9907(3) 0.8849(3) 0.120(4) Uani 1 1 d . . .
H9 H 0.5598 0.9647 0.8838 0.144 Uiso 1 1 calc R . .
C10 C 0.5765(3) 1.0121(3) 0.8392(3) 0.123(3) Uani 1 1 d . . .
H10 H 0.5823 1.0024 0.8083 0.148 Uiso 1 1 calc R . .
C11 C 0.5795(3) 1.0481(2) 0.8375(3) 0.100(3) Uani 1 1 d D . .
C12 C 0.5918(3) 1.0724(3) 0.7850(3) 0.106(2) Uani 1 1 d DU . .
C13 C 0.5726(3) 1.0609(3) 0.8791(3) 0.105(3) Uani 1 1 d . . .
H13 H 0.5740 1.0852 0.8773 0.126 Uiso 1 1 calc R . .
C14 C 0.5629(2) 1.0413(2) 0.9290(3) 0.0892(15) Uani 1 1 d U . .
C15 C 0.5554(2) 1.0586(2) 0.9782(4) 0.1015(17) Uani 1 1 d U . .
C16 C 0.5538(3) 1.0920(3) 0.9767(3) 0.107(2) Uani 1 1 d U . .
H16 H 0.5591 1.1052 0.9436 0.128 Uiso 1 1 calc R . .
C17 C 0.5453(3) 1.1078(3) 1.0195(4) 0.115(3) Uani 1 1 d . . .
H17 H 0.5453 1.1314 1.0167 0.138 Uiso 1 1 calc R . .
C18 C 0.5365(3) 1.0871(3) 1.0680(3) 0.116(2) Uani 1 1 d U . .
C19 C 0.5266(3) 1.1019(3) 1.1174(3) 0.1080(14) Uani 1 1 d U . .
C20 C 0.5382(3) 1.0545(3) 1.0697(3) 0.113(2) Uani 1 1 d U . .
H20 H 0.5332 1.0416 1.1030 0.135 Uiso 1 1 calc R . .
C21 C 0.5466(2) 1.0384(3) 1.0266(3) 0.106(2) Uani 1 1 d U . .
C22 C 0.4675(3) 0.7899(3) 1.0255(5) 0.1447(12) Uani 1 1 d DU . .
C23 C 0.4245(3) 0.7622(3) 1.0454(5) 0.123(8) Uani 0.385(6) 1 d PGU A 1
C24 C 0.3973(3) 0.7740(3) 1.0428(5) 0.099(7) Uani 0.385(6) 1 d PG A 1
H24 H 0.4053 0.8004 1.0388 0.119 Uiso 0.385(6) 1 calc PR A 1
C25 C 0.3584(3) 0.7470(3) 1.0462(6) 0.118(8) Uani 0.385(6) 1 d PG A 1
H25 H 0.3398 0.7550 1.0444 0.142 Uiso 0.385(6) 1 calc PR A 1
C26 C 0.3467(3) 0.7083(3) 1.0521(6) 0.079(5) Uani 0.385(6) 1 d PG A 1
C27 C 0.3738(3) 0.6965(3) 1.0546(5) 0.088(6) Uani 0.385(6) 1 d PG . 1
C28 C 0.4127(3) 0.7235(3) 1.0513(5) 0.091(6) Uani 0.385(6) 1 d PG A 1
H28 H 0.4313 0.7155 1.0531 0.109 Uiso 0.385(6) 1 calc PR A 1
In1 In 0.546083(14) 0.831452(14) 1.038337(17) 0.07999(17) Uani 1 1 d U . .
In2 In 0.51267(16) 0.84600(16) 0.9167 0.1538(18) Uani 0.22 2 d SPU . .
C23A C 0.4249(3) 0.7624(3) 1.0017(4) 0.184(4) Uani 0.615(6) 1 d PGU A 2
C24A C 0.3981(4) 0.7745(3) 0.9970(5) 0.211(6) Uani 0.615(6) 1 d PGU A 2
H24A H 0.4063 0.8011 0.9976 0.253 Uiso 0.615(6) 1 calc PR A 2
C25A C 0.3593(3) 0.7476(4) 0.9915(6) 0.166(8) Uani 0.615(6) 1 d PGU A 2
H25A H 0.3410 0.7559 0.9883 0.199 Uiso 0.615(6) 1 calc PR A 2
C26A C 0.3473(3) 0.7086(4) 0.9906(5) 0.134(6) Uani 0.615(6) 1 d PG A 2
C27A C 0.3741(4) 0.6965(3) 0.9953(4) 0.128(6) Uani 0.615(6) 1 d PGU . 2
C28A C 0.4129(3) 0.7234(4) 1.0009(5) 0.187(5) Uani 0.615(6) 1 d PGU A 2
H28A H 0.4312 0.7151 1.0041 0.225 Uiso 0.615(6) 1 calc PR A 2
O1 O 0.53379(17) 0.87471(18) 1.0781(3) 0.1144(8) Uani 1 1 d U A .
O2 O 0.55684(17) 0.88353(17) 0.9956(2) 0.1068(7) Uani 1 1 d U A .
O3 O 0.60059(18) 1.06044(17) 0.7472(2) 0.111(2) Uani 1 1 d . . .
O4 O 0.5946(2) 1.10512(18) 0.7871(2) 0.123(2) Uani 1 1 d U . .
O5 O 0.5216(2) 1.1290(2) 1.1112(3) 0.1439(19) Uani 1 1 d U . .
O6 O 0.52247(17) 1.08687(16) 1.1622(2) 0.1074(16) Uani 1 1 d U . .
O7 O 0.4898(2) 0.7786(2) 1.0443(3) 0.1459(8) Uani 1 1 d DU A .
O8 O 0.4778(2) 0.8196(2) 0.9964(3) 0.1434(17) Uani 1 1 d DU A .

loop_
_atom_site_aniso_label
_atom_site_aniso_U_11
_atom_site_aniso_U_22
_atom_site_aniso_U_33
_atom_site_aniso_U_23
_atom_site_aniso_U_13
_atom_site_aniso_U_12
C1 0.1098(10) 0.1100(9) 0.1111(8) 0.0000(6) -0.0006(7) 0.0553(6)
C2 0.126(4) 0.122(4) 0.0730(17) 0.0057(12) -0.002(2) 0.057(4)
C3 0.141(4) 0.1300(14) 0.073(3) 0.010(3) 0.003(4) 0.068(2)
C4 0.148(7) 0.118(3) 0.103(6) 0.016(5) 0.026(5) 0.056(4)
C5 0.097(3) 0.1362(13) 0.065(2) 0.0243(17) 0.007(2) 0.0449(18)
C6 0.092(3) 0.1243(13) 0.092(3) 0.038(3) 0.029(3) 0.0529(18)
C7 0.098(5) 0.097(3) 0.102(2) 0.029(3) 0.006(4) 0.028(3)
C8 0.083(3) 0.0723(13) 0.082(4) -0.001(3) 0.018(3) 0.0166(18)
C9 0.118(6) 0.093(6) 0.099(5) -0.024(4) 0.010(5) 0.016(5)
C10 0.182(8) 0.112(6) 0.067(4) -0.001(4) 0.007(5) 0.068(6)
C11 0.114(6) 0.071(4) 0.082(5) -0.001(3) 0.012(4) 0.022(4)
C12 0.102(4) 0.0910(13) 0.095(5) -0.012(4) -0.002(4) 0.025(2)
C13 0.111(5) 0.101(5) 0.095(5) 0.023(4) 0.007(4) 0.046(4)
C14 0.096(3) 0.091(2) 0.064(2) 0.0193(17) 0.005(2) 0.035(2)
C15 0.090(3) 0.0922(14) 0.116(4) -0.017(3) -0.007(4) 0.0407(18)
C16 0.142(5) 0.111(3) 0.079(4) 0.001(4) 0.001(4) 0.071(3)
C17 0.127(6) 0.110(6) 0.113(6) 0.015(5) 0.034(5) 0.063(5)
C18 0.126(4) 0.115(4) 0.092(3) -0.005(3) 0.017(4) 0.048(4)
C19 0.093(2) 0.1107(15) 0.0893(15) -0.0104(17) 0.012(3) 0.0272(18)
C20 0.123(4) 0.113(4) 0.094(3) 0.000(3) 0.015(4) 0.053(4)
C21 0.097(5) 0.122(3) 0.069(3) -0.010(3) -0.002(3) 0.033(3)
C22 0.1305(9) 0.1400(13) 0.143(3) 0.0135(16) -0.0039(13) 0.0524(10)
C23 0.112(3) 0.187(19) 0.079(11) -0.026(10) -0.014(5) 0.082(8)
C24 0.103(13) 0.067(10) 0.126(16) 0.003(10) 0.011(12) 0.041(9)
C25 0.21(2) 0.087(11) 0.072(11) -0.003(9) -0.003(13) 0.081(13)
C26 0.080(10) 0.063(8) 0.093(11) -0.020(7) -0.004(8) 0.036(7)
C27 0.048(8) 0.061(9) 0.132(15) 0.014(9) 0.011(9) 0.010(7)
C28 0.101(13) 0.080(11) 0.076(11) -0.007(9) -0.011(9) 0.032(10)
In1 0.0836(3) 0.0866(3) 0.0669(3) 0.00521(19) 0.00148(19) 0.0404(2)
In2 0.1522(18) 0.1522(18) 0.126(3) -0.0008(15) 0.0008(15) 0.053(3)
C23A 0.1191(11) 0.2229(11) 0.161(10) 0.053(8) -0.006(3) 0.0498(14)
C24A 0.1311(16) 0.302(6) 0.172(15) 0.100(14) 0.021(9) 0.087(2)
C25A 0.170(4) 0.110(11) 0.196(19) -0.004(12) 0.041(13) 0.054(7)
C26A 0.188(14) 0.128(11) 0.100(10) -0.008(8) -0.011(10) 0.089(10)
C27A 0.1078(19) 0.173(13) 0.086(8) 0.006(9) 0.015(6) 0.057(5)
C28A 0.132(4) 0.2043(17) 0.120(12) -0.028(13) 0.040(9) 0.005(4)
O1 0.1150(10) 0.1146(10) 0.1135(9) 0.0018(7) -0.0002(8) 0.0573(7)
O2 0.1067(10) 0.1072(10) 0.1059(9) 0.0026(7) -0.0027(7) 0.0531(7)
O3 0.124(4) 0.099(4) 0.074(3) 0.008(3) 0.012(3) 0.028(3)
O4 0.166(5) 0.109(2) 0.079(3) -0.016(3) 0.020(3) 0.058(3)
O5 0.187(5) 0.189(3) 0.087(4) -0.004(4) 0.005(4) 0.117(3)
O6 0.122(4) 0.090(3) 0.118(2) 0.007(2) 0.013(3) 0.059(3)
O7 0.1446(10) 0.1450(10) 0.1448(11) 0.0011(8) 0.0005(8) 0.0700(7)
O8 0.136(3) 0.132(2) 0.139(3) 0.0073(18) 0.002(3) 0.050(2)

loop_
_atom_type_symbol
_atom_type_description
_atom_type_scat_dispersion_real
_atom_type_scat_dispersion_imag
_atom_type_scat_source
C C 0.0181 0.0091 'International Tables Vol C Tables 4.2.6.8 and 6.1.1.4'
H H 0.0000 0.0000 'International Tables Vol C Tables 4.2.6.8 and 6.1.1.4'
N N 0.0311 0.0180 'International Tables Vol C Tables 4.2.6.8 and 6.1.1.4'
O O 0.0492 0.0322 'International Tables Vol C Tables 4.2.6.8 and 6.1.1.4'
In In 0.0822 5.0449 'International Tables Vol C Tables 4.2.6.8 and 6.1.1.4'

loop_
_geom_angle_atom_site_label_1
_geom_angle_atom_site_label_2
_geom_angle_atom_site_label_3
_geom_angle
_geom_angle_site_symmetry_1
_geom_angle_site_symmetry_3
O1 C1 O2 121.9(8) . .
O1 C1 C2 122.4(8) . .
O2 C1 C2 115.7(7) . .
O1 C1 In1 62.6(5) . .
O2 C1 In1 59.3(4) . .
C2 C1 In1 175.0(6) . .
C3 C2 C7 127.2(10) . .
C3 C2 C1 116.2(8) . .
C7 C2 C1 116.6(8) . .
C2 C3 C4 117.6(8) . .
C3 C4 C5 120.6(9) . .
C6 C5 C21 122.6(8) . .
C6 C5 C4 116.2(10) . .
C21 C5 C4 121.1(9) . .
C5 C6 C8 121.6(9) . .
C5 C6 C7 123.8(8) . .
C8 C6 C7 114.6(7) . .
C2 C7 C6 114.3(9) . .
C14 C8 C9 113.5(7) . .
C14 C8 C6 119.4(7) . .
C9 C8 C6 126.8(8) . .
C10 C9 C8 121.2(9) . .
C9 C10 C11 120.9(9) . .
C13 C11 C10 118.6(8) . .
C13 C11 C12 120.8(9) . .
C10 C11 C12 120.6(8) . .
O3 C12 O4 124.2(8) . .
O3 C12 C11 118.9(9) . .
O4 C12 C11 116.6(8) . .
O3 C12 In1 66.0(5) . 15_564
O4 C12 In1 58.2(4) . 15_564
C11 C12 In1 172.4(6) . 15_564
C11 C13 C14 124.0(10) . .
C8 C14 C13 120.8(8) . .
C8 C14 C15 117.7(6) . .
C13 C14 C15 121.4(8) . .
C16 C15 C21 117.8(9) . .
C16 C15 C14 122.8(8) . .
C21 C15 C14 119.3(9) . .
C17 C16 C15 124.9(9) . .
C16 C17 C18 116.6(10) . .
C20 C18 C17 118.7(9) . .
C20 C18 C19 120.5(9) . .
C17 C18 C19 120.7(10) . .
O5 C19 O6 120.6(9) . .
O5 C19 C18 116.3(9) . .
O6 C19 C18 123.0(11) . .
O5 C19 In1 66.4(5) . 34_665
O6 C19 In1 54.3(5) . 34_665
C18 C19 In1 173.7(6) . 34_665
C18 C20 C21 124.9(9) . .
C20 C21 C15 117.1(10) . .
C20 C21 C5 123.6(8) . .
C15 C21 C5 119.3(8) . .
O7 C22 O8 125.7(10) . .
O7 C22 C23 110.3(9) . .
O8 C22 C23 124.0(10) . .
O7 C22 C23A 125.8(10) . .
O8 C22 C23A 99.5(9) . .
C23 C22 C23A 39.8(6) . .
C24 C23 C28 120.0 . .
C24 C23 C22 120.7(8) . .
C28 C23 C22 117.0(8) . .
C25 C24 C23 120.0 . .
C26 C25 C24 120.0 . .
C25 C26 C27 120.0 . .
C25 C26 C27 121.4(10) . 2_665
C27 C26 C27 118.6(11) . 2_665
C26 C27 C28 120.0 . .
C26 C27 C26 121.0(11) . 3_565
C28 C27 C26 118.3(11) . 3_565
C27 C28 C23 120.0 . .
O6 In1 O2 104.9(2) 28_665 .
O6 In1 O7 101.5(3) 28_665 .
O2 In1 O7 124.8(3) . .
O6 In1 O4 96.9(2) 28_665 8_665
O2 In1 O4 131.6(3) . 8_665
O7 In1 O4 91.1(3) . 8_665
O6 In1 O1 157.0(2) 28_665 .
O2 In1 O1 59.8(2) . .
O7 In1 O1 101.4(3) . .
O4 In1 O1 84.1(3) 8_665 .
O6 In1 O3 83.5(2) 28_665 8_665
O2 In1 O3 84.0(2) . 8_665
O7 In1 O3 147.0(3) . 8_665
O4 In1 O3 55.9(2) 8_665 8_665
O1 In1 O3 78.1(2) . 8_665
O6 In1 O5 54.5(3) 28_665 28_665
O2 In1 O5 76.6(3) . 28_665
O7 In1 O5 81.0(3) . 28_665
O4 In1 O5 147.2(3) 8_665 28_665
O1 In1 O5 128.5(3) . 28_665
O3 In1 O5 125.4(2) 8_665 28_665
O6 In1 C1 135.0(3) 28_665 .
O2 In1 C1 32.7(3) . .
O7 In1 C1 115.7(3) . .
O4 In1 C1 106.3(3) 8_665 .
O1 In1 C1 27.1(2) . .
O3 In1 C1 78.8(3) 8_665 .
O5 In1 C1 105.8(3) 28_665 .
O6 In1 C12 90.1(2) 28_665 8_665
O2 In1 C12 107.6(3) . 8_665
O7 In1 C12 120.0(3) . 8_665
O4 In1 C12 28.9(3) 8_665 8_665
O1 In1 C12 79.7(3) . 8_665
O3 In1 C12 27.0(3) 8_665 8_665
O5 In1 C12 143.2(3) 28_665 8_665
C1 In1 C12 92.2(3) . 8_665
O6 In1 C19 27.6(3) 28_665 28_665
O2 In1 C19 89.7(3) . 28_665
O7 In1 C19 92.4(3) . 28_665
O4 In1 C19 123.4(3) 8_665 28_665
O1 In1 C19 149.2(3) . 28_665
O3 In1 C19 104.7(3) 8_665 28_665
O5 In1 C19 27.0(3) 28_665 28_665
C1 In1 C19 122.3(3) . 28_665
C12 In1 C19 116.9(3) 8_665 28_665
O5 In2 O5 170.3(6) 28_665 19_677
O5 In2 O8 78.6(3) 28_665 .
O5 In2 O8 96.3(3) 19_677 .
O5 In2 O8 96.3(3) 28_665 10_456
O5 In2 O8 78.6(3) 19_677 10_456
O8 In2 O8 117.3(5) . 10_456
O5 In2 O2 112.6(3) 28_665 10_456
O5 In2 O2 74.0(3) 19_677 10_456
O8 In2 O2 165.3(3) . 10_456
O8 In2 O2 72.2(2) 10_456 10_456
O5 In2 O2 74.0(3) 28_665 .
O5 In2 O2 112.5(3) 19_677 .
O8 In2 O2 72.2(2) . .
O8 In2 O2 165.3(3) 10_456 .
O2 In2 O2 101.0(3) 10_456 .
C24A C23A C28A 120.0 . .
C24A C23A C22 122.2(9) . .
C28A C23A C22 115.3(8) . .
C23A C24A C25A 120.0 . .
C26A C25A C24A 120.0 . .
C25A C26A C27A 120.0 . .
C25A C26A C27A 120.7(12) . 2_665
C27A C26A C27A 118.3(12) . 2_665
C26A C27A C28A 120.0 . .
C26A C27A C26A 120.5(12) . 3_565
C28A C27A C26A 119.4(12) . 3_565
C27A C28A C23A 120.0 . .
C1 O1 In1 90.3(6) . .
C1 O2 In1 88.0(5) . .
C1 O2 In2 124.2(5) . .
In1 O2 In2 93.9(2) . .
C12 O3 In1 86.9(6) . 15_564
C12 O4 In1 92.9(5) . 15_564
C19 O5 In2 151.6(7) . 19_677
C19 O5 In1 86.6(6) . 34_665
In2 O5 In1 97.8(3) 19_677 34_665
C19 O6 In1 98.1(6) . 34_665
C22 O7 In1 101.4(6) . .
C22 O8 In2 138.1(8) . .

loop_
_geom_bond_atom_site_label_1
_geom_bond_atom_site_label_2
_geom_bond_distance
_geom_bond_site_symmetry_2
C1 O1 1.161(10) .
C1 O2 1.379(11) .
C1 C2 1.565(11) .
C1 In1 2.549(9) .
C2 C3 1.286(12) .
C2 C7 1.332(11) .
C3 C4 1.437(16) .
C4 C5 1.446(12) .
C5 C6 1.293(13) .
C5 C21 1.433(15) .
C6 C8 1.490(11) .
C6 C7 1.502(14) .
C8 C14 1.380(12) .
C8 C9 1.441(12) .
C9 C10 1.368(12) .
C10 C11 1.390(14) .
C11 C13 1.253(12) .
C11 C12 1.565(11) .
C12 O3 1.192(11) .
C12 O4 1.265(12) .
C12 In1 2.617(8) 15_564
C13 C14 1.425(11) .
C14 C15 1.519(12) .
C15 C16 1.377(13) .
C15 C21 1.403(12) .
C16 C17 1.374(13) .
C17 C18 1.415(13) .
C18 C20 1.345(15) .
C18 C19 1.511(14) .
C19 O5 1.213(13) .
C19 O6 1.248(11) .
C19 In1 2.669(9) 34_665
C20 C21 1.388(13) .
C22 O7 1.279(12) .
C22 O8 1.279(11) .
C22 C23 1.599(14) .
C22 C23A 1.618(14) .
C23 C24 1.3900 .
C23 C28 1.3900 .
C24 C25 1.3900 .
C25 C26 1.3900 .
C26 C27 1.3900 .
C26 C27 1.55(2) 2_665
C27 C28 1.3900 .
C27 C26 1.551(18) 3_565
In1 O6 2.189(6) 28_665
In1 O2 2.194(6) .
In1 O7 2.200(8) .
In1 O4 2.227(5) 8_665
In1 O1 2.263(7) .
In1 O3 2.395(6) 8_665
In1 O5 2.451(7) 28_665
In1 C12 2.617(8) 8_665
In1 C19 2.669(9) 28_665
In2 O5 2.185(9) 28_665
In2 O5 2.185(9) 19_677
In2 O8 2.367(8) .
In2 O8 2.367(8) 10_456
In2 O2 2.581(7) 10_456
In2 O2 2.581(7) .
C23A C24A 1.3900 .
C23A C28A 1.3900 .
C24A C25A 1.3900 .
C25A C26A 1.3900 .
C26A C27A 1.3900 .
C26A C27A 1.57(2) 2_665
C27A C28A 1.3900 .
C27A C26A 1.57(2) 3_565
O3 In1 2.395(6) 15_564
O4 In1 2.228(5) 15_564
O5 In2 2.185(9) 19_677
O5 In1 2.451(7) 34_665
O6 In1 2.189(6) 34_665

loop_
_geom_torsion_atom_site_label_1
_geom_torsion_atom_site_label_2
_geom_torsion_atom_site_label_3
_geom_torsion_atom_site_label_4
_geom_torsion
_geom_torsion_site_symmetry_1
_geom_torsion_site_symmetry_4
O1 C1 C2 C3 7.5(13) . .
O2 C1 C2 C3 -174.9(8) . .
In1 C1 C2 C3 -176(100) . .
O1 C1 C2 C7 -171.6(9) . .
O2 C1 C2 C7 6.0(11) . .
In1 C1 C2 C7 5(8) . .
C7 C2 C3 C4 -3.8(16) . .
C1 C2 C3 C4 177.3(8) . .
C2 C3 C4 C5 5.8(15) . .
C3 C4 C5 C6 -4.9(14) . .
C3 C4 C5 C21 177.9(9) . .
C21 C5 C6 C8 -2.6(13) . .
C4 C5 C6 C8 -179.7(8) . .
C21 C5 C6 C7 179.0(8) . .
C4 C5 C6 C7 2.0(13) . .
C3 C2 C7 C6 0.8(14) . .
C1 C2 C7 C6 179.8(7) . .
C5 C6 C7 C2 0.1(13) . .
C8 C6 C7 C2 -178.3(8) . .
C5 C6 C8 C14 2.4(12) . .
C7 C6 C8 C14 -179.2(7) . .
C5 C6 C8 C9 -170.7(9) . .
C7 C6 C8 C9 7.8(12) . .
C14 C8 C9 C10 12.5(14) . .
C6 C8 C9 C10 -174.0(9) . .
C8 C9 C10 C11 -9.3(16) . .
C9 C10 C11 C13 1.7(16) . .
C9 C10 C11 C12 -179.3(9) . .
C13 C11 C12 O3 175.0(9) . .
C10 C11 C12 O3 -4.0(14) . .
C13 C11 C12 O4 0.4(13) . .
C10 C11 C12 O4 -178.6(9) . .
C13 C11 C12 In1 46(6) . 15_564
C10 C11 C12 In1 -133(5) . 15_564
C10 C11 C13 C14 1.9(15) . .
C12 C11 C13 C14 -177.1(8) . .
C9 C8 C14 C13 -9.0(11) . .
C6 C8 C14 C13 177.0(7) . .
C9 C8 C14 C15 173.8(7) . .
C6 C8 C14 C15 -0.2(11) . .
C11 C13 C14 C8 2.3(14) . .
C11 C13 C14 C15 179.4(9) . .
C8 C14 C15 C16 -176.7(8) . .
C13 C14 C15 C16 6.2(12) . .
C8 C14 C15 C21 -1.6(11) . .
C13 C14 C15 C21 -178.8(8) . .
C21 C15 C16 C17 1.7(14) . .
C14 C15 C16 C17 176.8(9) . .
C15 C16 C17 C18 -1.8(15) . .
C16 C17 C18 C20 2.1(14) . .
C16 C17 C18 C19 -179.7(9) . .
C20 C18 C19 O5 -172.3(10) . .
C17 C18 C19 O5 9.6(14) . .
C20 C18 C19 O6 5.7(15) . .
C17 C18 C19 O6 -172.4(9) . .
C20 C18 C19 In1 -57(8) . 34_665
C17 C18 C19 In1 125(8) . 34_665
C17 C18 C20 C21 -2.6(16) . .
C19 C18 C20 C21 179.3(9) . .
C18 C20 C21 C15 2.4(14) . .
C18 C20 C21 C5 -176.1(9) . .
C16 C15 C21 C20 -1.8(12) . .
C14 C15 C21 C20 -177.1(8) . .
C16 C15 C21 C5 176.8(8) . .
C14 C15 C21 C5 1.5(12) . .
C6 C5 C21 C20 179.2(9) . .
C4 C5 C21 C20 -3.9(14) . .
C6 C5 C21 C15 0.7(13) . .
C4 C5 C21 C15 177.6(8) . .
O7 C22 C23 C24 162.3(8) . .
O8 C22 C23 C24 -15.6(15) . .
C23A C22 C23 C24 -75.7(11) . .
O7 C22 C23 C28 -34.7(12) . .
O8 C22 C23 C28 147.4(10) . .
C23A C22 C23 C28 87.3(11) . .
C28 C23 C24 C25 0.0 . .
C22 C23 C24 C25 162.5(9) . .
C23 C24 C25 C26 0.0 . .
C24 C25 C26 C27 0.0 . .
C24 C25 C26 C27 -178.62(15) . 2_665
C25 C26 C27 C28 0.0 . .
C27 C26 C27 C28 178.66(12) 2_665 .
C25 C26 C27 C26 -170.08(12) . 3_565
C27 C26 C27 C26 8.57(5) 2_665 3_565
C26 C27 C28 C23 0.0 . .
C26 C27 C28 C23 170.35(10) 3_565 .
C24 C23 C28 C27 0.0 . .
C22 C23 C28 C27 -163.1(9) . .
O1 C1 In1 O6 -154.5(5) . 28_665
O2 C1 In1 O6 27.6(6) . 28_665
C2 C1 In1 O6 29(7) . 28_665
O1 C1 In1 O2 177.9(8) . .
C2 C1 In1 O2 1(7) . .
O1 C1 In1 O7 62.8(6) . .
O2 C1 In1 O7 -115.1(5) . .
C2 C1 In1 O7 -114(7) . .
O1 C1 In1 O4 -36.5(6) . 8_665
O2 C1 In1 O4 145.6(4) . 8_665
C2 C1 In1 O4 147(7) . 8_665
O2 C1 In1 O1 -177.9(8) . .
C2 C1 In1 O1 -176(100) . .
O1 C1 In1 O3 -85.8(5) . 8_665
O2 C1 In1 O3 96.4(4) . 8_665
C2 C1 In1 O3 98(7) . 8_665
O1 C1 In1 O5 150.3(5) . 28_665
O2 C1 In1 O5 -27.6(5) . 28_665
C2 C1 In1 O5 -26(7) . 28_665
O1 C1 In1 C12 -62.1(6) . 8_665
O2 C1 In1 C12 120.0(5) . 8_665
C2 C1 In1 C12 121(7) . 8_665
O1 C1 In1 C19 173.8(5) . 28_665
O2 C1 In1 C19 -4.1(6) . 28_665
C2 C1 In1 C19 -3(7) . 28_665
O7 C22 C23A C24A 160.2(10) . .
O8 C22 C23A C24A -51.7(12) . .
C23 C22 C23A C24A 81.5(11) . .
O7 C22 C23A C28A -2.0(15) . .
O8 C22 C23A C28A 146.2(8) . .
C23 C22 C23A C28A -80.6(10) . .
C28A C23A C24A C25A 0.0 . .
C22 C23A C24A C25A -161.3(9) . .
C23A C24A C25A C26A 0.0 . .
C24A C25A C26A C27A 0.0 . .
C24A C25A C26A C27A 168.37(7) . 2_665
C25A C26A C27A C28A 0.0 . .
C27A C26A C27A C28A -168.7(2) 2_665 .
C25A C26A C27A C26A -176.0(2) . 3_565
C27A C26A C27A C26A 15.38(10) 2_665 3_565
C26A C27A C28A C23A 0.0 . .
C26A C27A C28A C23A 176.01(14) 3_565 .
C24A C23A C28A C27A 0.0 . .
C22 C23A C28A C27A 162.5(9) . .
O2 C1 O1 In1 2.2(8) . .
C2 C1 O1 In1 179.6(7) . .
O6 In1 O1 C1 51.1(9) 28_665 .
O2 In1 O1 C1 -1.3(5) . .
O7 In1 O1 C1 -125.1(6) . .
O4 In1 O1 C1 144.9(6) 8_665 .
O3 In1 O1 C1 88.6(6) 8_665 .
O5 In1 O1 C1 -37.6(6) 28_665 .
C12 In1 O1 C1 116.1(6) 8_665 .
C19 In1 O1 C1 -10.3(8) 28_665 .
O1 C1 O2 In1 -2.2(9) . .
C2 C1 O2 In1 -179.9(6) . .
O1 C1 O2 In2 91.1(10) . .
C2 C1 O2 In2 -86.6(8) . .
In1 C1 O2 In2 93.3(5) . .
O6 In1 O2 C1 -160.2(4) 28_665 .
O7 In1 O2 C1 83.9(5) . .
O4 In1 O2 C1 -46.5(6) 8_665 .
O1 In1 O2 C1 1.1(4) . .
O3 In1 O2 C1 -78.6(5) 8_665 .
O5 In1 O2 C1 152.7(5) 28_665 .
C12 In1 O2 C1 -65.2(5) 8_665 .
C19 In1 O2 C1 176.6(5) 28_665 .
O6 In1 O2 In2 75.6(2) 28_665 .
O7 In1 O2 In2 -40.2(4) . .
O4 In1 O2 In2 -170.6(2) 8_665 .
O1 In1 O2 In2 -123.0(3) . .
O3 In1 O2 In2 157.2(2) 8_665 .
O5 In1 O2 In2 28.6(3) 28_665 .
C1 In1 O2 In2 -124.2(5) . .
C12 In1 O2 In2 170.6(2) 8_665 .
C19 In1 O2 In2 52.4(3) 28_665 .
O5 In2 O2 C1 -123.1(6) 28_665 .
O5 In2 O2 C1 49.3(7) 19_677 .
O8 In2 O2 C1 -40.2(6) . .
O8 In2 O2 C1 -172.8(12) 10_456 .
O2 In2 O2 C1 126.4(7) 10_456 .
O5 In2 O2 In1 -32.9(3) 28_665 .
O5 In2 O2 In1 139.5(3) 19_677 .
O8 In2 O2 In1 50.0(3) . .
O8 In2 O2 In1 -82.6(12) 10_456 .
O2 In2 O2 In1 -143.4(3) 10_456 .
O4 C12 O3 In1 0.6(10) . 15_564
C11 C12 O3 In1 -173.5(7) . 15_564
O3 C12 O4 In1 -0.7(10) . 15_564
C11 C12 O4 In1 173.6(7) . 15_564
O6 C19 O5 In2 -104.5(14) . 19_677
C18 C19 O5 In2 73.6(16) . 19_677
In1 C19 O5 In2 -100.2(13) 34_665 19_677
O6 C19 O5 In1 -4.3(9) . 34_665
C18 C19 O5 In1 173.8(7) . 34_665
O5 C19 O6 In1 4.8(10) . 34_665
C18 C19 O6 In1 -173.1(7) . 34_665
O8 C22 O7 In1 19.3(14) . .
C23 C22 O7 In1 -158.6(7) . .
C23A C22 O7 In1 159.4(10) . .
O6 In1 O7 C22 -127.9(7) 28_665 .
O2 In1 O7 C22 -10.4(9) . .
O4 In1 O7 C22 134.9(8) 8_665 .
O1 In1 O7 C22 50.6(8) . .
O3 In1 O7 C22 136.4(7) 8_665 .
O5 In1 O7 C22 -77.1(8) 28_665 .
C1 In1 O7 C22 26.2(8) . .
C12 In1 O7 C22 135.2(7) 8_665 .
C19 In1 O7 C22 -101.6(8) 28_665 .
O7 C22 O8 In2 53.1(18) . .
C23 C22 O8 In2 -129.4(11) . .
C23A C22 O8 In2 -95.1(11) . .
O5 In2 O8 C22 -26.3(11) 28_665 .
O5 In2 O8 C22 145.3(10) 19_677 .
O8 In2 O8 C22 64.9(10) 10_456 .
O2 In2 O8 C22 -167.2(11) 10_456 .
O2 In2 O8 C22 -103.0(11) . .

loop_
_platon_squeeze_void_nr
_platon_squeeze_void_average_x
_platon_squeeze_void_average_y
_platon_squeeze_void_average_z
_platon_squeeze_void_volume
_platon_squeeze_void_count_electrons
_platon_squeeze_void_content
1 0.000 0.000 0.000 20 16 ' '
2 0.000 0.000 0.500 20 17 ' '
3 -0.006 0.034 0.003 17065 6139 ' '
4 0.333 0.667 0.667 9 7 ' '
5 0.333 0.667 0.167 8 8 ' '
6 0.667 0.333 0.333 9 7 ' '
7 0.667 0.333 0.833 9 8 ' '
